data_4313244
loop_
_publ_author_name
'Fu-Chen Liu'
'Ko-Yu Chen'
'Jung-Hua Chen'
'Gene-Hsian Lee'
'Shie-Ming Peng'

_publ_section_title
;
 Syntheses and Structures of Metallocene Methyltrihydroborate
 Derivativies: Cp2ZrCl{(\m-H)2BHCH3}, Cp2Zr{(\m-H)2BHCH3}2, and
 Cp2Ti{(\m-H)2BHCH3}
;
_journal_name_full 'Inorganic Chemistry'
_journal_page_first 1758
_journal_page_last 1763
_journal_paper_doi 10.1021/ic020597e
_journal_volume 42
_journal_year 2003
_chemical_formula_sum 'C11 H16 B Ti'
_chemical_formula_weight 206.95
_chemical_name_systematic
;
  ?
;
_space_group_IT_number 42
_symmetry_cell_setting orthorhombic
_symmetry_space_group_name_Hall 'F 2 -2'
_symmetry_space_group_name_H-M 'F m m 2'
_atom_sites_solution_hydrogens geom
_atom_sites_solution_primary direct
_atom_sites_solution_secondary difmap
_audit_creation_method SHELXL-97
_cell_angle_alpha 90.00
_cell_angle_beta 90.00
_cell_angle_gamma 90.00
_cell_formula_units_Z 4
_cell_length_a 9.1795(3)
_cell_length_b 13.0993(5)
_cell_length_c 8.8520(3)
_cell_measurement_reflns_used all
_cell_measurement_temperature 150(1)
_cell_measurement_theta_max 27.50
_cell_measurement_theta_min 3.11
_cell_volume 1064.41(6)
_computing_cell_refinement DENZO-SMN
_computing_data_collection 'NONIUS COLLECT'
_computing_data_reduction DENZO-SMN
_computing_molecular_graphics SHELXTL
_computing_publication_material SHELXTL
_computing_structure_refinement 'SHELXL-97 (Sheldrick, 1997)'
_computing_structure_solution 'SHELXS-97 (Sheldrick, 1990)'
_diffrn_ambient_temperature 150(1)
_diffrn_measured_fraction_theta_full 0.997
_diffrn_measured_fraction_theta_max 0.997
_diffrn_measurement_device_type 'NONIUS KappaCCD'
_diffrn_measurement_method 'phi and omega scans'
_diffrn_radiation_monochromator graphite
_diffrn_radiation_source 'fine-focus sealed tube'
_diffrn_radiation_type MoK\a
_diffrn_radiation_wavelength 0.71073
_diffrn_reflns_av_R_equivalents 0.0377
_diffrn_reflns_av_sigmaI/netI 0.0380
_diffrn_reflns_limit_h_max 11
_diffrn_reflns_limit_h_min -11
_diffrn_reflns_limit_k_max 16
_diffrn_reflns_limit_k_min -16
_diffrn_reflns_limit_l_max 10
_diffrn_reflns_limit_l_min -11
_diffrn_reflns_number 2814
_diffrn_reflns_theta_full 27.50
_diffrn_reflns_theta_max 27.50
_diffrn_reflns_theta_min 3.11
_diffrn_standards_decay_% 0
_exptl_absorpt_coefficient_mu 0.753
_exptl_absorpt_correction_T_max 0.967
_exptl_absorpt_correction_T_min 0.921
_exptl_absorpt_correction_type multi-scan
_exptl_crystal_colour pruple
_exptl_crystal_density_diffrn 1.291
_exptl_crystal_density_meas ?
_exptl_crystal_density_method 'not measured'
_exptl_crystal_description block
_exptl_crystal_F_000 436
_exptl_crystal_size_max 0.12
_exptl_crystal_size_mid 0.07
_exptl_crystal_size_min 0.05
_refine_diff_density_max 0.605
_refine_diff_density_min -0.440
_refine_diff_density_rms 0.083
_refine_ls_abs_structure_details 'Flack H D (1983), Acta Cryst. A39, 876-881'
_refine_ls_abs_structure_Flack -0.01(11)
_refine_ls_extinction_coef 0.018(5)
_refine_ls_extinction_expression Fc^*^=kFc[1+0.001xFc^2^\l^3^/sin(2\q)]^-1/4^
_refine_ls_extinction_method SHELXL
_refine_ls_goodness_of_fit_ref 1.082
_refine_ls_hydrogen_treatment mixed
_refine_ls_matrix_type full
_refine_ls_number_parameters 47
_refine_ls_number_reflns 662
_refine_ls_number_restraints 4
_refine_ls_restrained_S_all 1.079
_refine_ls_R_factor_all 0.0523
_refine_ls_R_factor_gt 0.0516
_refine_ls_shift/su_max 0.000
_refine_ls_shift/su_mean 0.000
_refine_ls_structure_factor_coef Fsqd
_refine_ls_weighting_details 'calc w=1/[\s^2^(Fo^2^)+(0.0991P)^2^+1.1586P] where P=(Fo^2^+2Fc^2^)/3'
_refine_ls_weighting_scheme calc
_refine_ls_wR_factor_gt 0.1349
_refine_ls_wR_factor_ref 0.1367
_reflns_number_gt 654
_reflns_number_total 662
_reflns_threshold_expression >2sigma(I)
_cod_data_source_file ic020597e_3.cif
_cod_data_source_block ic8509
_cod_depositor_comments
;
The following automatic conversions were performed:

'_symmetry_cell_setting' value 'Orthorhombic' changed to
'orthorhombic' according to the built-in table from CIF Core
dictionary named 'cif_core.dic' version 2.4.1 from 2010-06-29.

Automatic conversion script
Id: cif_fix_values 1646 2011-03-28 12:23:43Z adriana 

The following automatic conversions were performed:

'_exptl_crystal_density_meas' value 'not_measured' was changed to '?'
- the value is perceived as not measured.

Automatic conversion script
Id: cif_fix_values 3008 2015-01-20 13:52:24Z robertas 
;
_cod_database_code 4313244

loop_
_symmetry_equiv_pos_as_xyz
'x, y, z'
'-x, -y, z'
'x, -y, z'
'-x, y, z'
'x, y+1/2, z+1/2'
'-x, -y+1/2, z+1/2'
'x, -y+1/2, z+1/2'
'-x, y+1/2, z+1/2'
'x+1/2, y, z+1/2'
'-x+1/2, -y, z+1/2'
'x+1/2, -y, z+1/2'
'-x+1/2, y, z+1/2'
'x+1/2, y+1/2, z'
'-x+1/2, -y+1/2, z'
'x+1/2, -y+1/2, z'
'-x+1/2, y+1/2, z'

loop_
_atom_site_label
_atom_site_type_symbol
_atom_site_fract_x
_atom_site_fract_y
_atom_site_fract_z
_atom_site_U_iso_or_equiv
_atom_site_adp_type
_atom_site_occupancy
_atom_site_symmetry_multiplicity
_atom_site_calc_flag
_atom_site_refinement_flags
_atom_site_disorder_assembly
_atom_site_disorder_group
Ti Ti 1.0000 0.5000 0.9609 0.0326(4) Uani 1 4 d SD . .
B1 B 1.0000 0.4735(8) 1.2294(14) 0.041(3) Uani 0.50 2 d SPD . .
H1A H 1.087(9) 0.5000 1.136(10) 0.061 Uiso 1 2 d S . .
H1B H 1.068(8) 0.402(3) 1.2589(14) 0.061 Uiso 0.25 1 d PD . .
C1 C 1.0000 0.5555(13) 1.3650(16) 0.063(3) Uani 0.50 2 d SPD . .
H1D H 1.0854 0.5976 1.3580 0.094 Uiso 0.50 1 d PR . .
H1C H 1.0000 0.5000 1.4600 0.094 Uiso 1 4 d SR . .
C2 C 0.9282(7) 0.6704(3) 0.9960(6) 0.0695(19) Uani 1 1 d . . 2
H2A H 0.8670 0.6947 1.0823 0.083 Uiso 1 1 calc R . 2
C3 C 0.8745(7) 0.6401(4) 0.8627(8) 0.0685(15) Uani 1 1 d . . 2
H3A H 0.7701 0.6418 0.8306 0.082 Uiso 1 1 calc R . 2
C4 C 1.0000 0.6152(6) 0.7677(10) 0.149(8) Uani 1 2 d S . 2
H4A H 1.0000 0.6004 0.6568 0.179 Uiso 1 2 calc SR . 2

loop_
_atom_site_aniso_label
_atom_site_aniso_U_11
_atom_site_aniso_U_22
_atom_site_aniso_U_33
_atom_site_aniso_U_23
_atom_site_aniso_U_13
_atom_site_aniso_U_12
Ti 0.0304(6) 0.0273(5) 0.0400(6) 0.000 0.000 0.000
B1 0.035(5) 0.046(9) 0.042(5) 0.011(4) 0.000 0.000
C1 0.072(9) 0.070(8) 0.046(6) -0.007(6) 0.000 0.000
C2 0.086(3) 0.037(2) 0.086(5) -0.012(2) 0.001(3) 0.016(2)
C3 0.066(3) 0.046(3) 0.093(4) 0.020(3) -0.014(3) 0.010(2)
C4 0.36(2) 0.038(4) 0.051(4) 0.030(4) 0.000 0.000

loop_
_atom_type_symbol
_atom_type_description
_atom_type_scat_dispersion_real
_atom_type_scat_dispersion_imag
_atom_type_scat_source
C C 0.0033 0.0016 'International Tables Vol C Tables 4.2.6.8 and 6.1.1.4'
H H 0.0000 0.0000 'International Tables Vol C Tables 4.2.6.8 and 6.1.1.4'
B B 0.0013 0.0007 'International Tables Vol C Tables 4.2.6.8 and 6.1.1.4'
Ti Ti 0.2776 0.4457 'International Tables Vol C Tables 4.2.6.8 and 6.1.1.4'

loop_
_geom_angle_atom_site_label_1
_geom_angle_atom_site_label_2
_geom_angle_atom_site_label_3
_geom_angle
_geom_angle_site_symmetry_1
_geom_angle_site_symmetry_3
_geom_angle_publ_flag
C4 Ti C4 82.8(5) 2_765 . ?
C4 Ti C3 103.9(3) 2_765 4_755 ?
C4 Ti C3 36.9(2) . 4_755 ?
C4 Ti C3 36.9(2) 2_765 3_565 ?
C4 Ti C3 103.9(3) . 3_565 ?
C3 Ti C3 136.3(4) 4_755 3_565 ?
C4 Ti C3 36.9(2) 2_765 2_765 ?
C4 Ti C3 103.9(3) . 2_765 ?
C3 Ti C3 103.7(3) 4_755 2_765 ?
C3 Ti C3 59.1(3) 3_565 2_765 ?
C4 Ti C3 103.9(3) 2_765 . ?
C4 Ti C3 36.9(2) . . ?
C3 Ti C3 59.1(3) 4_755 . ?
C3 Ti C3 103.7(3) 3_565 . ?
C3 Ti C3 136.3(4) 2_765 . ?
C4 Ti C2 136.7(3) 2_765 4_755 ?
C4 Ti C2 58.0(3) . 4_755 ?
C3 Ti C2 33.2(2) 4_755 4_755 ?
C3 Ti C2 159.25(18) 3_565 4_755 ?
C3 Ti C2 131.2(2) 2_765 4_755 ?
C3 Ti C2 56.0(3) . 4_755 ?
C4 Ti C2 136.7(3) 2_765 . ?
C4 Ti C2 58.0(3) . . ?
C3 Ti C2 56.0(3) 4_755 . ?
C3 Ti C2 131.2(2) 3_565 . ?
C3 Ti C2 159.25(18) 2_765 . ?
C3 Ti C2 33.2(2) . . ?
C2 Ti C2 32.6(3) 4_755 . ?
C4 Ti C2 58.0(3) 2_765 3_565 ?
C4 Ti C2 136.7(3) . 3_565 ?
C3 Ti C2 159.25(18) 4_755 3_565 ?
C3 Ti C2 33.2(2) 3_565 3_565 ?
C3 Ti C2 56.0(3) 2_765 3_565 ?
C3 Ti C2 131.2(2) . 3_565 ?
C2 Ti C2 164.8(3) 4_755 3_565 ?
C2 Ti C2 143.8(3) . 3_565 ?
C4 Ti C2 58.0(3) 2_765 2_765 ?
C4 Ti C2 136.7(3) . 2_765 ?
C3 Ti C2 131.2(2) 4_755 2_765 ?
C3 Ti C2 56.0(3) 3_565 2_765 ?
C3 Ti C2 33.2(2) 2_765 2_765 ?
C3 Ti C2 159.25(18) . 2_765 ?
C2 Ti C2 143.8(3) 4_755 2_765 ?
C2 Ti C2 164.8(3) . 2_765 ?
C2 Ti C2 32.6(3) 3_565 2_765 ?
C4 Ti B1 146.9(4) 2_765 2_765 ?
C4 Ti B1 130.3(4) . 2_765 ?
C3 Ti B1 104.8(3) 4_755 2_765 ?
C3 Ti B1 118.8(3) 3_565 2_765 ?
C3 Ti B1 118.8(3) 2_765 2_765 ?
C3 Ti B1 104.8(3) . 2_765 ?
C2 Ti B1 74.4(3) 4_755 2_765 ?
C2 Ti B1 74.4(3) . 2_765 ?
C2 Ti B1 90.4(3) 3_565 2_765 ?
C2 Ti B1 90.4(3) 2_765 2_765 ?
C4 Ti B1 130.3(4) 2_765 . ?
C4 Ti B1 146.9(4) . . ?
C3 Ti B1 118.8(3) 4_755 . ?
C3 Ti B1 104.8(3) 3_565 . ?
C3 Ti B1 104.8(3) 2_765 . ?
C3 Ti B1 118.8(3) . . ?
C2 Ti B1 90.4(3) 4_755 . ?
C2 Ti B1 90.4(3) . . ?
C2 Ti B1 74.4(3) 3_565 . ?
C2 Ti B1 74.4(3) 2_765 . ?
B1 Ti B1 16.6(5) 2_765 . ?
C4 Ti H1A 131.8(13) 2_765 . ?
C4 Ti H1A 131.8(13) . . ?
C3 Ti H1A 96.0(17) 4_755 . ?
C3 Ti H1A 123.9(9) 3_565 . ?
C3 Ti H1A 96.0(17) 2_765 . ?
C3 Ti H1A 123.9(9) . . ?
C2 Ti H1A 75.7(6) 4_755 . ?
C2 Ti H1A 90.6(9) . . ?
C2 Ti H1A 90.6(8) 3_565 . ?
C2 Ti H1A 75.7(5) 2_765 . ?
B1 Ti H1A 28(3) 2_765 . ?
B1 Ti H1A 28(3) . . ?
B1 B1 C1 107.6(9) 2_765 2_765 ?
B1 B1 C1 48.2(7) 2_765 . ?
C1 B1 C1 59.4(14) 2_765 . ?
B1 B1 Ti 81.7(3) 2_765 . ?
C1 B1 Ti 170.8(11) 2_765 . ?
C1 B1 Ti 129.9(8) . . ?
B1 B1 H1A 73.2(14) 2_765 . ?
C1 B1 H1A 138(4) 2_765 . ?
C1 B1 H1A 109(3) . . ?
Ti B1 H1A 44(4) . . ?
B1 B1 H1B 144(4) 2_765 . ?
C1 B1 H1B 62.6(15) 2_765 . ?
C1 B1 H1B 111.8(16) . . ?
Ti B1 H1B 110.0(11) . . ?
H1A B1 H1B 92(4) . . ?
B1 C1 C1 72.4(9) 2_765 2_765 ?
B1 C1 B1 24.3(8) 2_765 . ?
C1 C1 B1 48.2(7) 2_765 . ?
B1 C1 H1D 96.4 2_765 . ?
C1 C1 H1D 125.0 2_765 . ?
B1 C1 H1D 109.6 . . ?
B1 C1 H1C 121.6 2_765 . ?
C1 C1 H1C 49.1 2_765 . ?
B1 C1 H1C 97.3 . . ?
H1D C1 H1C 115.1 . . ?
C2 C2 C3 111.6(4) 4_755 . ?
C2 C2 Ti 73.69(17) 4_755 . ?
C3 C2 Ti 72.9(3) . . ?
C2 C2 H2A 124.1 4_755 . ?
C3 C2 H2A 124.1 . . ?
Ti C2 H2A 124.1 . . ?
C2 C3 C4 106.5(6) . . ?
C2 C3 Ti 73.9(3) . . ?
C4 C3 Ti 69.5(3) . . ?
C2 C3 H3A 126.6 . . ?
C4 C3 H3A 126.6 . . ?
Ti C3 H3A 126.6 . . ?
C3 C4 C3 103.8(8) 4_755 . ?
C3 C4 Ti 73.5(3) 4_755 . ?
C3 C4 Ti 73.5(3) . . ?
C3 C4 H4A 127.4 4_755 . ?
C3 C4 H4A 127.4 . . ?
Ti C4 H4A 127.4 . . ?

loop_
_geom_bond_atom_site_label_1
_geom_bond_atom_site_label_2
_geom_bond_distance
_geom_bond_site_symmetry_2
_geom_bond_publ_flag
Ti C4 2.281(6) 2_765 ?
Ti C4 2.281(6) . ?
Ti C3 2.335(5) 4_755 ?
Ti C3 2.335(5) 3_565 ?
Ti C3 2.335(5) 2_765 ?
Ti C3 2.335(5) . ?
Ti C2 2.348(4) 4_755 ?
Ti C2 2.348(4) . ?
Ti C2 2.348(4) 3_565 ?
Ti C2 2.348(4) 2_765 ?
Ti B1 2.402(12) 2_765 ?
Ti B1 2.402(12) . ?
Ti H1A 1.75(8) . ?
B1 B1 0.69(2) 2_765 ?
B1 C1 1.259(18) 2_765 ?
B1 C1 1.611(19) . ?
B1 H1A 1.20(8) . ?
B1 H1B 1.150(10) . ?
C1 B1 1.259(18) 2_765 ?
C1 C1 1.45(3) 2_765 ?
C1 H1D 0.9600 . ?
C1 H1C 1.1114 . ?
C2 C2 1.319(14) 4_755 ?
C2 C3 1.338(9) . ?
C2 H2A 1.0000 . ?
C3 C4 1.463(8) . ?
C3 H3A 1.0000 . ?
C4 C3 1.463(8) 4_755 ?
C4 H4A 1.0000 . ?
